data_7156490
loop_
_publ_author_name
'Jadhav, Sandip B.'
'Thopate, Satish B.'
'Nanubolu, Jagadeesh Babu'
'Chegondi, Rambabu'

_publ_section_title
;
 Rh-Catalyzed diastereoselective desymmetrization of enone
 tethered-cyclohexadienones via tandem arylative cyclization.
;
_journal_issue 7
_journal_name_full 'Organic &amp; biomolecular chemistry'
_journal_page_first 1937
_journal_page_last 1946
_journal_paper_doi 10.1039/c8ob02284d
_journal_volume 17
_journal_year 2019
_chemical_absolute_configuration rmad
_chemical_formula_moiety 'C29 H24 O3 S'
_chemical_formula_sum 'C29 H24 O3 S'
_chemical_formula_weight 452.54
_chemical_name_systematic '4-benzoyl-3-(dibenzo[b,d]thophen-4-yl)-8a-methyl-3,4,4a,5-tetrahydro-2H chromen-6(8a H)-one'
_space_group_crystal_system orthorhombic
_space_group_IT_number 19
_space_group_name_Hall 'P 2ac 2ab'
_space_group_name_H-M_alt 'P 21 21 21'
_symmetry_space_group_name_Hall 'P 2ac 2ab'
_symmetry_space_group_name_H-M 'P 21 21 21'
_atom_sites_solution_hydrogens geom
_audit_creation_method SHELXL-2018/3
_audit_update_record
;
2018-09-08 deposited with the CCDC.
2018-10-04 downloaded from the CCDC.
;
_cell_angle_alpha 90
_cell_angle_beta 90
_cell_angle_gamma 90
_cell_formula_units_Z 4
_cell_length_a 7.942(4)
_cell_length_b 16.844(10)
_cell_length_c 17.488(11)
_cell_measurement_reflns_used 8030
_cell_measurement_temperature 293(2)
_cell_measurement_theta_max 23.843
_cell_measurement_theta_min 2.327
_cell_volume 2339(2)
_computing_cell_refinement '<i>SAINT</i> (Bruker, 2016)'
_computing_data_collection '<i>APEX3</i> (Bruker, 2016)'
_computing_data_reduction 'Bruker SAINT'
_computing_structure_refinement 'SHELXL-2018/3 (Sheldrick, 2018)'
_computing_structure_solution '<i>SHELXT</i> (Sheldrick, 2015)'
_diffrn_ambient_temperature 293(2)
_diffrn_measured_fraction_theta_full 1.000
_diffrn_measured_fraction_theta_max 1.000
_diffrn_measurement_device_type 'Bruker D8 QUEST PHOTON-100'
_diffrn_measurement_method '\w and \f'
_diffrn_radiation_type MoK\a
_diffrn_radiation_wavelength 0.71073
_diffrn_reflns_av_R_equivalents 0.0665
_diffrn_reflns_av_unetI/netI 0.0626
_diffrn_reflns_Laue_measured_fraction_full 1.000
_diffrn_reflns_Laue_measured_fraction_max 1.000
_diffrn_reflns_limit_h_max 10
_diffrn_reflns_limit_h_min -10
_diffrn_reflns_limit_k_max 21
_diffrn_reflns_limit_k_min -21
_diffrn_reflns_limit_l_max 22
_diffrn_reflns_limit_l_min -22
_diffrn_reflns_number 25848
_diffrn_reflns_point_group_measured_fraction_full 1.000
_diffrn_reflns_point_group_measured_fraction_max 1.000
_diffrn_reflns_theta_full 25.242
_diffrn_reflns_theta_max 27.497
_diffrn_reflns_theta_min 2.329
_diffrn_source microfocus
_exptl_absorpt_coefficient_mu 0.167
_exptl_absorpt_correction_T_max 0.7461
_exptl_absorpt_correction_T_min 0.6832
_exptl_absorpt_correction_type multi-scan
_exptl_absorpt_process_details 'SADABS 2014/5'
_exptl_crystal_density_diffrn 1.285
_exptl_crystal_description block
_exptl_crystal_F_000 952
_exptl_crystal_recrystallization_method 'Re-crystallisation from solvent: Dichloromethane and Hexane'
_exptl_crystal_size_max 0.360
_exptl_crystal_size_mid 0.280
_exptl_crystal_size_min 0.190
_refine_diff_density_max 0.158
_refine_diff_density_min -0.211
_refine_diff_density_rms 0.042
_refine_ls_abs_structure_details
;
 Flack x determined using 1168 quotients [(I+)-(I-)]/[(I+)+(I-)]
 (Parsons, Flack and Wagner, Acta Cryst. B69 (2013) 249-259).
;
_refine_ls_abs_structure_Flack 0.01(4)
_refine_ls_extinction_method none
_refine_ls_goodness_of_fit_ref 0.922
_refine_ls_hydrogen_treatment constr
_refine_ls_matrix_type full
_refine_ls_number_parameters 330
_refine_ls_number_reflns 5384
_refine_ls_number_restraints 204
_refine_ls_restrained_S_all 0.917
_refine_ls_R_factor_all 0.1013
_refine_ls_R_factor_gt 0.0529
_refine_ls_shift/su_max 0.000
_refine_ls_shift/su_mean 0.000
_refine_ls_structure_factor_coef Fsqd
_refine_ls_weighting_details 'w=1/[\s^2^(Fo^2^)+(0.1000P)^2^] where P=(Fo^2^+2Fc^2^)/3'
_refine_ls_weighting_scheme calc
_refine_ls_wR_factor_gt 0.1230
_refine_ls_wR_factor_ref 0.1498
_reflns_Friedel_coverage 0.763
_reflns_Friedel_fraction_full 1.000
_reflns_Friedel_fraction_max 1.000
_reflns_number_gt 3563
_reflns_number_total 5384
_reflns_threshold_expression 'I > 2\s(I)'
_cod_data_source_file c8ob02284d2.cif
_cod_data_source_block KA437_0m
_cod_depositor_comments 'Adding full bibliography for 7156490.cif.'
_cod_database_code 7156490
_shelx_shelxl_version_number 2018/3
_shelx_space_group_comment
;
The symmetry employed for this shelxl refinement is uniquely defined
by the following loop, which should always be used as a source of
symmetry information in preference to the above space-group names.
They are only intended as comments.
;
_shelx_estimated_absorpt_t_min 0.942
_shelx_estimated_absorpt_t_max 0.969

loop_
_space_group_symop_operation_xyz
'x, y, z'
'x+1/2, -y+1/2, -z'
'-x, y+1/2, -z+1/2'
'-x+1/2, -y, z+1/2'

loop_
_atom_site_label
_atom_site_type_symbol
_atom_site_fract_x
_atom_site_fract_y
_atom_site_fract_z
_atom_site_U_iso_or_equiv
_atom_site_adp_type
_atom_site_occupancy
_atom_site_site_symmetry_order
_atom_site_calc_flag
_atom_site_refinement_flags_posn
_atom_site_refinement_flags_adp
_atom_site_refinement_flags_occupancy
_atom_site_disorder_assembly
_atom_site_disorder_group
O1 O 0.2909(4) 0.41858(16) 0.24532(15) 0.0523(7) Uani 1 1 d . . . . .
O2 O -0.2300(4) 0.5674(3) 0.2732(3) 0.1025(15) Uani 1 1 d . . . . .
O3 O 0.2423(4) 0.56332(18) 0.47792(18) 0.0681(9) Uani 1 1 d . . . . .
S1 S 0.28298(13) 0.33484(6) 0.50841(6) 0.0502(3) Uani 1 1 d . . . . .
C1 C 0.3628(6) 0.2866(2) 0.5892(2) 0.0483(10) Uani 1 1 d . . . . .
C2 C 0.2716(7) 0.2369(3) 0.6369(3) 0.0685(14) Uani 1 1 d . . . . .
H2 H 0.159868 0.224275 0.626514 0.082 Uiso 1 1 calc R U . . .
C3 C 0.3529(9) 0.2067(3) 0.7006(3) 0.0816(16) Uani 1 1 d . . . . .
H3 H 0.294400 0.173992 0.734238 0.098 Uiso 1 1 calc R U . . .
C4 C 0.5189(8) 0.2244(3) 0.7150(3) 0.0752(15) Uani 1 1 d . . . . .
H4 H 0.570991 0.202986 0.757898 0.090 Uiso 1 1 calc R U . . .
C5 C 0.6085(7) 0.2725(3) 0.6676(3) 0.0602(12) Uani 1 1 d . . . . .
H5 H 0.720726 0.283708 0.678144 0.072 Uiso 1 1 calc R U . . .
C6 C 0.5313(5) 0.3050(2) 0.6030(2) 0.0444(9) Uani 1 1 d . . . . .
C7 C 0.5973(5) 0.3599(2) 0.5464(2) 0.0393(9) Uani 1 1 d . . . . .
C8 C 0.4765(4) 0.3823(2) 0.4929(2) 0.0357(8) Uani 1 1 d . . . . .
C9 C 0.7597(5) 0.3915(3) 0.5402(2) 0.0480(10) Uani 1 1 d . . . . .
H9 H 0.844274 0.375564 0.573605 0.058 Uiso 1 1 calc R U . . .
C10 C 0.7920(5) 0.4461(3) 0.4845(2) 0.0517(10) Uani 1 1 d . . . . .
H10 H 0.898730 0.468555 0.481280 0.062 Uiso 1 1 calc R U . . .
C11 C 0.6694(5) 0.4686(2) 0.4327(2) 0.0462(9) Uani 1 1 d . . . . .
H11 H 0.695590 0.506078 0.395508 0.055 Uiso 1 1 calc R U . . .
C12 C 0.5077(4) 0.4365(2) 0.4348(2) 0.0371(8) Uani 1 1 d . . . . .
C13 C 0.3761(4) 0.4542(2) 0.3745(2) 0.0383(8) Uani 1 1 d . . . . .
H13 H 0.267620 0.434636 0.393400 0.046 Uiso 1 1 calc R U . . .
C14 C 0.4176(5) 0.4092(2) 0.3020(2) 0.0483(10) Uani 1 1 d . . . . .
H14A H 0.524176 0.428071 0.281955 0.058 Uiso 1 1 calc R U . . .
H14B H 0.429932 0.353271 0.313937 0.058 Uiso 1 1 calc R U . . .
C15 C 0.2616(5) 0.4988(2) 0.2215(2) 0.0462(9) Uani 1 1 d . . . . .
C16 C 0.4079(6) 0.5322(3) 0.1753(3) 0.0640(13) Uani 1 1 d . . . . .
H16A H 0.435481 0.496156 0.134694 0.096 Uiso 1 1 calc R U . . .
H16B H 0.503915 0.538788 0.208070 0.096 Uiso 1 1 calc R U . . .
H16C H 0.376564 0.582655 0.154165 0.096 Uiso 1 1 calc R U . . .
C17 C 0.1117(6) 0.4899(3) 0.1682(3) 0.0665(14) Uani 1 1 d . . . . .
H17 H 0.132030 0.469513 0.119670 0.080 Uiso 1 1 calc R U . . .
C18 C -0.0449(6) 0.5087(3) 0.1854(3) 0.0740(16) Uani 1 1 d . . . . .
H18 H -0.128690 0.501229 0.148898 0.089 Uiso 1 1 calc R U . . .
C19 C -0.0898(5) 0.5405(3) 0.2593(3) 0.0721(16) Uani 1 1 d . . . . .
C20 C 0.0404(5) 0.5358(3) 0.3205(3) 0.0586(12) Uani 1 1 d . . . . .
H20A H 0.036852 0.483416 0.343579 0.070 Uiso 1 1 calc R U . . .
H20B H 0.014291 0.574313 0.359962 0.070 Uiso 1 1 calc R U . . .
C21 C 0.2182(4) 0.5514(2) 0.2903(2) 0.0409(9) Uani 1 1 d . . . . .
H21 H 0.221798 0.606709 0.272841 0.049 Uiso 1 1 calc R U . . .
C22 C 0.3543(4) 0.5421(2) 0.3539(2) 0.0377(8) Uani 1 1 d . . . . .
H22 H 0.461587 0.561709 0.333647 0.045 Uiso 1 1 calc R U . . .
C23 C 0.3060(5) 0.5931(2) 0.4216(2) 0.0465(10) Uani 1 1 d . . . . .
C24 C 0.3263(12) 0.6799(4) 0.4136(5) 0.053(2) Uani 0.729(19) 1 d G U P A 1
C25 C 0.2102(12) 0.7293(4) 0.4492(6) 0.080(3) Uani 0.729(19) 1 d G U P A 1
H25 H 0.120548 0.707593 0.476296 0.095 Uiso 0.729(19) 1 calc R U P A 1
C26 C 0.2281(12) 0.8113(4) 0.4444(7) 0.100(3) Uani 0.729(19) 1 d G U P A 1
H26 H 0.150398 0.844351 0.468198 0.120 Uiso 0.729(19) 1 calc R U P A 1
C27 C 0.3621(11) 0.8437(4) 0.4039(6) 0.092(3) Uani 0.729(19) 1 d G U P A 1
H27 H 0.374040 0.898551 0.400684 0.111 Uiso 0.729(19) 1 calc R U P A 1
C28 C 0.4782(11) 0.7943(7) 0.3683(5) 0.080(3) Uani 0.729(19) 1 d G U P A 1
H28 H 0.567834 0.815993 0.341268 0.096 Uiso 0.729(19) 1 calc R U P A 1
C29 C 0.4603(11) 0.7123(6) 0.3732(6) 0.060(3) Uani 0.729(19) 1 d G U P A 1
H29 H 0.537987 0.679234 0.349366 0.072 Uiso 0.729(19) 1 calc R U P A 1
C24D C 0.333(3) 0.6836(11) 0.4215(14) 0.058(6) Uani 0.271(19) 1 d G U P A 2
C25D C 0.261(3) 0.7244(12) 0.4823(16) 0.076(5) Uani 0.271(19) 1 d G U P A 2
H25D H 0.201166 0.696818 0.519488 0.091 Uiso 0.271(19) 1 calc R U P A 2
C26D C 0.278(3) 0.8063(12) 0.4875(17) 0.097(6) Uani 0.271(19) 1 d G U P A 2
H26D H 0.229827 0.833596 0.528159 0.116 Uiso 0.271(19) 1 calc R U P A 2
C27D C 0.368(3) 0.8475(12) 0.4319(16) 0.091(6) Uani 0.271(19) 1 d G U P A 2
H27D H 0.379141 0.902336 0.435327 0.109 Uiso 0.271(19) 1 calc R U P A 2
C28D C 0.440(4) 0.8067(16) 0.3710(13) 0.064(5) Uani 0.271(19) 1 d G U P A 2
H28D H 0.499798 0.834299 0.333825 0.077 Uiso 0.271(19) 1 calc R U P A 2
C29D C 0.423(4) 0.7248(16) 0.3658(13) 0.049(5) Uani 0.271(19) 1 d G U P A 2
H29D H 0.471140 0.697522 0.325152 0.058 Uiso 0.271(19) 1 calc R U P A 2

loop_
_atom_site_aniso_label
_atom_site_aniso_U_11
_atom_site_aniso_U_22
_atom_site_aniso_U_33
_atom_site_aniso_U_23
_atom_site_aniso_U_13
_atom_site_aniso_U_12
O1 0.0652(17) 0.0489(15) 0.0429(15) 0.0034(12) -0.0176(14) -0.0007(14)
O2 0.0315(17) 0.163(4) 0.114(3) 0.070(3) 0.0014(18) 0.001(2)
O3 0.092(2) 0.0627(19) 0.0491(17) 0.0096(14) 0.0266(17) 0.0081(17)
S1 0.0494(5) 0.0564(6) 0.0449(6) 0.0131(5) -0.0069(4) -0.0156(5)
C1 0.064(3) 0.040(2) 0.040(2) 0.0051(18) -0.0027(19) -0.008(2)
C2 0.086(4) 0.059(3) 0.060(3) 0.016(2) -0.002(3) -0.016(3)
C3 0.116(5) 0.065(3) 0.064(3) 0.027(3) 0.009(3) -0.011(3)
C4 0.106(4) 0.067(3) 0.052(3) 0.026(3) -0.003(3) 0.018(3)
C5 0.077(3) 0.059(3) 0.045(2) 0.011(2) -0.004(2) 0.017(2)
C6 0.061(2) 0.037(2) 0.035(2) 0.0029(17) -0.0033(17) 0.0062(19)
C7 0.048(2) 0.041(2) 0.0286(18) -0.0002(15) -0.0013(16) 0.0057(16)
C8 0.0374(17) 0.0356(18) 0.0339(19) -0.0039(16) -0.0013(16) 0.0007(14)
C9 0.038(2) 0.063(3) 0.042(2) -0.001(2) -0.0066(17) 0.0048(18)
C10 0.0366(19) 0.069(3) 0.050(2) 0.000(2) -0.0019(18) -0.010(2)
C11 0.042(2) 0.054(2) 0.043(2) 0.0123(18) -0.0027(17) -0.0056(18)
C12 0.0381(19) 0.041(2) 0.0318(19) 0.0013(16) -0.0019(15) 0.0020(16)
C13 0.0327(17) 0.046(2) 0.037(2) 0.0073(17) 0.0001(15) -0.0026(16)
C14 0.059(2) 0.045(2) 0.041(2) 0.0017(18) -0.0121(19) 0.0085(19)
C15 0.047(2) 0.055(2) 0.037(2) 0.0123(19) -0.0014(17) -0.0012(18)
C16 0.064(3) 0.085(4) 0.043(3) 0.013(2) 0.011(2) 0.001(2)
C17 0.076(3) 0.075(4) 0.048(3) 0.021(2) -0.021(2) -0.010(3)
C18 0.056(3) 0.098(4) 0.068(4) 0.037(3) -0.030(2) -0.020(3)
C19 0.036(2) 0.098(4) 0.082(4) 0.054(3) -0.005(2) -0.013(2)
C20 0.0348(19) 0.082(3) 0.059(3) 0.028(2) 0.0015(18) 0.003(2)
C21 0.0342(17) 0.046(2) 0.043(2) 0.0179(17) 0.0028(16) 0.0010(17)
C22 0.0320(16) 0.044(2) 0.037(2) 0.0081(16) 0.0028(15) -0.0007(16)
C23 0.044(2) 0.052(2) 0.044(2) 0.0059(19) 0.0047(18) 0.0029(19)
C24 0.063(5) 0.051(4) 0.044(4) -0.001(4) 0.002(4) 0.004(4)
C25 0.099(6) 0.059(4) 0.081(6) 0.008(4) 0.024(5) 0.015(4)
C26 0.145(8) 0.057(4) 0.099(7) -0.003(5) 0.023(6) 0.018(5)
C27 0.155(7) 0.050(5) 0.072(6) -0.009(4) -0.007(6) -0.007(5)
C28 0.107(7) 0.064(6) 0.070(5) 0.016(5) -0.015(5) -0.016(5)
C29 0.073(6) 0.050(5) 0.056(4) 0.012(4) -0.014(4) -0.004(4)
C24D 0.066(11) 0.048(10) 0.060(10) 0.007(9) 0.004(9) -0.002(10)
C25D 0.086(10) 0.053(8) 0.088(11) -0.004(9) 0.018(9) 0.003(8)
C26D 0.123(11) 0.068(9) 0.099(11) -0.011(10) 0.022(10) -0.004(9)
C27D 0.130(11) 0.059(9) 0.082(12) -0.008(9) 0.024(10) 0.008(9)
C28D 0.087(10) 0.041(9) 0.064(10) 0.002(8) 0.005(9) 0.003(9)
C29D 0.066(10) 0.042(9) 0.038(8) 0.019(7) -0.005(8) 0.009(8)

loop_
_atom_type_symbol
_atom_type_description
_atom_type_scat_dispersion_real
_atom_type_scat_dispersion_imag
_atom_type_scat_source
C C 0.0033 0.0016 'International Tables Vol C Tables 4.2.6.8 and 6.1.1.4'
H H 0.0000 0.0000 'International Tables Vol C Tables 4.2.6.8 and 6.1.1.4'
O O 0.0106 0.0060 'International Tables Vol C Tables 4.2.6.8 and 6.1.1.4'
S S 0.1246 0.1234 'International Tables Vol C Tables 4.2.6.8 and 6.1.1.4'

loop_
_geom_angle_atom_site_label_1
_geom_angle_atom_site_label_2
_geom_angle_atom_site_label_3
_geom_angle
C14 O1 C15 115.0(3)
C1 S1 C8 91.11(19)
C2 C1 C6 122.1(4)
C2 C1 S1 125.3(4)
C6 C1 S1 112.6(3)
C3 C2 C1 117.5(5)
C3 C2 H2 121.2
C1 C2 H2 121.2
C4 C3 C2 121.0(5)
C4 C3 H3 119.5
C2 C3 H3 119.5
C5 C4 C3 121.3(5)
C5 C4 H4 119.3
C3 C4 H4 119.3
C4 C5 C6 119.8(5)
C4 C5 H5 120.1
C6 C5 H5 120.1
C1 C6 C5 118.3(4)
C1 C6 C7 111.7(3)
C5 C6 C7 130.0(4)
C8 C7 C9 118.7(3)
C8 C7 C6 112.5(3)
C9 C7 C6 128.9(3)
C12 C8 C7 123.2(3)
C12 C8 S1 124.7(3)
C7 C8 S1 112.1(3)
C10 C9 C7 119.1(3)
C10 C9 H9 120.5
C7 C9 H9 120.5
C9 C10 C11 121.3(4)
C9 C10 H10 119.3
C11 C10 H10 119.3
C10 C11 C12 121.7(4)
C10 C11 H11 119.2
C12 C11 H11 119.2
C8 C12 C11 116.0(3)
C8 C12 C13 121.0(3)
C11 C12 C13 122.8(3)
C14 C13 C12 109.5(3)
C14 C13 C22 108.1(3)
C12 C13 C22 115.6(3)
C14 C13 H13 107.8
C12 C13 H13 107.8
C22 C13 H13 107.8
O1 C14 C13 112.0(3)
O1 C14 H14A 109.2
C13 C14 H14A 109.2
O1 C14 H14B 109.2
C13 C14 H14B 109.2
H14A C14 H14B 107.9
O1 C15 C17 102.2(3)
O1 C15 C16 112.2(4)
C17 C15 C16 108.1(3)
O1 C15 C21 110.6(3)
C17 C15 C21 111.2(4)
C16 C15 C21 112.0(3)
C15 C16 H16A 109.5
C15 C16 H16B 109.5
H16A C16 H16B 109.5
C15 C16 H16C 109.5
H16A C16 H16C 109.5
H16B C16 H16C 109.5
C18 C17 C15 125.2(5)
C18 C17 H17 117.4
C15 C17 H17 117.4
C17 C18 C19 121.7(4)
C17 C18 H18 119.2
C19 C18 H18 119.2
O2 C19 C18 122.6(5)
O2 C19 C20 120.5(6)
C18 C19 C20 116.9(4)
C19 C20 C21 112.5(4)
C19 C20 H20A 109.1
C21 C20 H20A 109.1
C19 C20 H20B 109.1
C21 C20 H20B 109.1
H20A C20 H20B 107.8
C20 C21 C15 112.2(4)
C20 C21 C22 112.1(3)
C15 C21 C22 110.2(3)
C20 C21 H21 107.3
C15 C21 H21 107.3
C22 C21 H21 107.3
C23 C22 C13 113.1(3)
C23 C22 C21 109.0(3)
C13 C22 C21 110.1(3)
C23 C22 H22 108.2
C13 C22 H22 108.2
C21 C22 H22 108.2
O3 C23 C24 122.0(5)
O3 C23 C22 120.3(4)
C24 C23 C22 117.4(4)
O3 C23 C24D 118.0(10)
C22 C23 C24D 121.7(10)
C25 C24 C29 120.0
C25 C24 C23 118.6(6)
C29 C24 C23 121.4(6)
C26 C25 C24 120.0
C26 C25 H25 120.0
C24 C25 H25 120.0
C27 C26 C25 120.0
C27 C26 H26 120.0
C25 C26 H26 120.0
C26 C27 C28 120.0
C26 C27 H27 120.0
C28 C27 H27 120.0
C29 C28 C27 120.0
C29 C28 H28 120.0
C27 C28 H28 120.0
C28 C29 C24 120.0
C28 C29 H29 120.0
C24 C29 H29 120.0
C25D C24D C29D 120.0
C25D C24D C23 115.4(14)
C29D C24D C23 124.6(14)
C24D C25D C26D 120.0
C24D C25D H25D 120.0
C26D C25D H25D 120.0
C27D C26D C25D 120.0
C27D C26D H26D 120.0
C25D C26D H26D 120.0
C26D C27D C28D 120.0
C26D C27D H27D 120.0
C28D C27D H27D 120.0
C27D C28D C29D 120.0
C27D C28D H28D 120.0
C29D C28D H28D 120.0
C28D C29D C24D 120.0
C28D C29D H29D 120.0
C24D C29D H29D 120.0

loop_
_geom_bond_atom_site_label_1
_geom_bond_atom_site_label_2
_geom_bond_distance
O1 C14 1.422(5)
O1 C15 1.434(5)
O2 C19 1.227(6)
O3 C23 1.216(5)
S1 C1 1.749(4)
S1 C8 1.754(4)
C1 C2 1.386(6)
C1 C6 1.395(6)
C2 C3 1.385(7)
C2 H2 0.9300
C3 C4 1.374(8)
C3 H3 0.9300
C4 C5 1.360(7)
C4 H4 0.9300
C5 C6 1.397(6)
C5 H5 0.9300
C6 C7 1.452(5)
C7 C8 1.393(5)
C7 C9 1.399(5)
C8 C12 1.388(5)
C9 C10 1.363(6)
C9 H9 0.9300
C10 C11 1.383(5)
C10 H10 0.9300
C11 C12 1.394(5)
C11 H11 0.9300
C12 C13 1.515(5)
C13 C14 1.513(5)
C13 C22 1.533(5)
C13 H13 0.9800
C14 H14A 0.9700
C14 H14B 0.9700
C15 C17 1.519(6)
C15 C16 1.522(6)
C15 C21 1.534(6)
C16 H16A 0.9600
C16 H16B 0.9600
C16 H16C 0.9600
C17 C18 1.318(7)
C17 H17 0.9300
C18 C19 1.445(8)
C18 H18 0.9300
C19 C20 1.490(6)
C20 C21 1.531(5)
C20 H20A 0.9700
C20 H20B 0.9700
C21 C22 1.558(5)
C21 H21 0.9800
C22 C23 1.513(5)
C22 H22 0.9800
C23 C24 1.476(8)
C23 C24D 1.54(2)
C24 C25 1.3900
C24 C29 1.3900
C25 C26 1.3900
C25 H25 0.9300
C26 C27 1.3900
C26 H26 0.9300
C27 C28 1.3900
C27 H27 0.9300
C28 C29 1.3900
C28 H28 0.9300
C29 H29 0.9300
C24D C25D 1.3900
C24D C29D 1.3900
C25D C26D 1.3900
C25D H25D 0.9300
C26D C27D 1.3900
C26D H26D 0.9300
C27D C28D 1.3900
C27D H27D 0.9300
C28D C29D 1.3900
C28D H28D 0.9300
C29D H29D 0.9300

loop_
_geom_torsion_atom_site_label_1
_geom_torsion_atom_site_label_2
_geom_torsion_atom_site_label_3
_geom_torsion_atom_site_label_4
_geom_torsion
C8 S1 C1 C2 177.3(4)
C8 S1 C1 C6 -0.9(3)
C6 C1 C2 C3 1.2(7)
S1 C1 C2 C3 -176.9(4)
C1 C2 C3 C4 -1.2(8)
C2 C3 C4 C5 0.6(9)
C3 C4 C5 C6 0.1(8)
C2 C1 C6 C5 -0.6(6)
S1 C1 C6 C5 177.7(3)
C2 C1 C6 C7 -178.3(4)
S1 C1 C6 C7 0.0(4)
C4 C5 C6 C1 -0.1(7)
C4 C5 C6 C7 177.1(4)
C1 C6 C7 C8 1.2(5)
C5 C6 C7 C8 -176.2(4)
C1 C6 C7 C9 -179.2(4)
C5 C6 C7 C9 3.5(7)
C9 C7 C8 C12 -2.1(6)
C6 C7 C8 C12 177.6(3)
C9 C7 C8 S1 178.5(3)
C6 C7 C8 S1 -1.9(4)
C1 S1 C8 C12 -177.8(3)
C1 S1 C8 C7 1.6(3)
C8 C7 C9 C10 3.3(6)
C6 C7 C9 C10 -176.3(4)
C7 C9 C10 C11 -2.2(6)
C9 C10 C11 C12 -0.2(7)
C7 C8 C12 C11 -0.2(5)
S1 C8 C12 C11 179.1(3)
C7 C8 C12 C13 175.4(3)
S1 C8 C12 C13 -5.3(5)
C10 C11 C12 C8 1.4(6)
C10 C11 C12 C13 -174.1(4)
C8 C12 C13 C14 -100.6(4)
C11 C12 C13 C14 74.6(5)
C8 C12 C13 C22 136.9(3)
C11 C12 C13 C22 -47.8(5)
C15 O1 C14 C13 59.8(4)
C12 C13 C14 O1 175.3(3)
C22 C13 C14 O1 -57.9(4)
C14 O1 C15 C17 -174.6(3)
C14 O1 C15 C16 69.8(4)
C14 O1 C15 C21 -56.1(4)
O1 C15 C17 C18 103.8(6)
C16 C15 C17 C18 -137.6(5)
C21 C15 C17 C18 -14.3(7)
C15 C17 C18 C19 -0.2(8)
C17 C18 C19 O2 170.7(5)
C17 C18 C19 C20 -12.2(8)
O2 C19 C20 C21 -144.4(5)
C18 C19 C20 C21 38.4(7)
C19 C20 C21 C15 -52.4(5)
C19 C20 C21 C22 -177.1(4)
O1 C15 C21 C20 -73.4(4)
C17 C15 C21 C20 39.5(4)
C16 C15 C21 C20 160.5(3)
O1 C15 C21 C22 52.3(4)
C17 C15 C21 C22 165.2(3)
C16 C15 C21 C22 -73.7(4)
C14 C13 C22 C23 177.9(3)
C12 C13 C22 C23 -58.9(4)
C14 C13 C22 C21 55.7(4)
C12 C13 C22 C21 178.8(3)
C20 C21 C22 C23 -52.9(4)
C15 C21 C22 C23 -178.7(3)
C20 C21 C22 C13 71.7(4)
C15 C21 C22 C13 -54.1(4)
C13 C22 C23 O3 -21.0(5)
C21 C22 C23 O3 101.8(4)
C13 C22 C23 C24 163.9(5)
C21 C22 C23 C24 -73.3(5)
C13 C22 C23 C24D 159.7(12)
C21 C22 C23 C24D -77.5(12)
O3 C23 C24 C25 -29.9(8)
C22 C23 C24 C25 145.1(6)
O3 C23 C24 C29 148.5(5)
C22 C23 C24 C29 -36.5(7)
C29 C24 C25 C26 0.0
C23 C24 C25 C26 178.5(6)
C24 C25 C26 C27 0.0
C25 C26 C27 C28 0.0
C26 C27 C28 C29 0.0
C27 C28 C29 C24 0.0
C25 C24 C29 C28 0.0
C23 C24 C29 C28 -178.4(6)
O3 C23 C24D C25D -8.4(18)
C22 C23 C24D C25D 170.9(12)
O3 C23 C24D C29D 171.7(12)
C22 C23 C24D C29D -9.0(19)
C29D C24D C25D C26D 0.0
C23 C24D C25D C26D -179.9(18)
C24D C25D C26D C27D 0.0
C25D C26D C27D C28D 0.0
C26D C27D C28D C29D 0.0
C27D C28D C29D C24D 0.0
C25D C24D C29D C28D 0.0
C23 C24D C29D C28D 180(2)
